data_1504077
loop_
_publ_author_name
'Kimoto, Takakazu'
'Tanaka, Kenro'
'Sakai, Yoshimasa'
'Ohno, Akira'
'Yoza, Kenji'
'Kobayashi, Kenji'

_publ_section_title
;
 2,8- and 2,9-Diboryltetracenes as useful building blocks for extended
 pi-conjugated tetracenes.
;
_journal_issue 16
_journal_name_full 'Organic letters'
_journal_page_first 3658
_journal_page_last 3661
_journal_paper_doi 10.1021/ol901420p
_journal_volume 11
_journal_year 2009
_chemical_formula_sum 'C30 H34 B2 O4'
_chemical_formula_weight 480.19
_chemical_name_systematic
; 
 ? 
;
_space_group_IT_number 43
_symmetry_cell_setting orthorhombic
_symmetry_space_group_name_Hall 'F 2 -2d'
_symmetry_space_group_name_H-M 'F d d 2'
_atom_sites_solution_hydrogens geom
_atom_sites_solution_primary direct
_atom_sites_solution_secondary difmap
_audit_creation_method SHELXL-97
_cell_angle_alpha 90.00
_cell_angle_beta 90.00
_cell_angle_gamma 90.00
_cell_formula_units_Z 16
_cell_length_a 36.848(9)
_cell_length_b 45.584(11)
_cell_length_c 6.2397(15)
_cell_measurement_reflns_used 3032
_cell_measurement_temperature 93
_cell_measurement_theta_max 27.15
_cell_measurement_theta_min 2.21
_cell_volume 10481(4)
_computing_cell_refinement 'APEX2 (Bruker AXS, 2006)'
_computing_data_collection 'APEX2 (Bruker AXS, 2006)'
_computing_data_reduction 'SAINT (Bruker AXS, 2004)'
_computing_molecular_graphics 'XSHEL (Bruker AXS,2002)'
_computing_publication_material 'XCIF (Bruker AXS, 2001)'
_computing_structure_refinement 'SHELXL-97 (Sheldrick, 1997)'
_computing_structure_solution 'SHELXS-97 (Sheldrick, 1997)'
_diffrn_ambient_temperature 93
_diffrn_detector_area_resol_mean 8.333
_diffrn_measured_fraction_theta_full 0.995
_diffrn_measured_fraction_theta_max 0.995
_diffrn_measurement_device_type 'Bruker APEXII CCD area detector'
_diffrn_measurement_method 'phi and omega scans'
_diffrn_radiation_monochromator 'Bruker Helios multilayer confocal mirror'
_diffrn_radiation_source 'Bruker TXS fine-focus rotating anode'
_diffrn_radiation_type MoK\a
_diffrn_radiation_wavelength 0.71073
_diffrn_reflns_av_R_equivalents 0.0453
_diffrn_reflns_av_sigmaI/netI 0.0686
_diffrn_reflns_limit_h_max 47
_diffrn_reflns_limit_h_min -35
_diffrn_reflns_limit_k_max 58
_diffrn_reflns_limit_k_min -45
_diffrn_reflns_limit_l_max 7
_diffrn_reflns_limit_l_min -8
_diffrn_reflns_number 14761
_diffrn_reflns_theta_full 27.52
_diffrn_reflns_theta_max 27.52
_diffrn_reflns_theta_min 1.42
_exptl_absorpt_coefficient_mu 0.078
_exptl_absorpt_correction_T_max 0.9977
_exptl_absorpt_correction_T_min 0.9861
_exptl_absorpt_correction_type empirical
_exptl_absorpt_process_details
;
SADABS Sheldrick 1996
;
_exptl_crystal_colour yellow
_exptl_crystal_density_diffrn 1.217
_exptl_crystal_density_method 'not measured'
_exptl_crystal_description column
_exptl_crystal_F_000 4096
_exptl_crystal_size_max 0.18
_exptl_crystal_size_mid 0.04
_exptl_crystal_size_min 0.03
_refine_diff_density_max 0.223
_refine_diff_density_min -0.176
_refine_diff_density_rms 0.044
_refine_ls_abs_structure_details 'Flack H D (1983), Acta Cryst. A39, 876-881'
_refine_ls_abs_structure_Flack 0.7(11)
_refine_ls_extinction_coef 0.00040(5)
_refine_ls_extinction_expression Fc^*^=kFc[1+0.001xFc^2^\l^3^/sin(2\q)]^-1/4^
_refine_ls_extinction_method SHELXL
_refine_ls_goodness_of_fit_ref 1.019
_refine_ls_hydrogen_treatment constr
_refine_ls_matrix_type full
_refine_ls_number_parameters 408
_refine_ls_number_reflns 5853
_refine_ls_number_restraints 619
_refine_ls_restrained_S_all 0.989
_refine_ls_R_factor_all 0.0862
_refine_ls_R_factor_gt 0.0454
_refine_ls_shift/su_max 0.006
_refine_ls_shift/su_mean 0.000
_refine_ls_structure_factor_coef Fsqd
_refine_ls_weighting_details 'calc w=1/[\s^2^(Fo^2^)+(0.0523P)^2^+0.0000P] where P=(Fo^2^+2Fc^2^)/3'
_refine_ls_weighting_scheme calc
_refine_ls_wR_factor_gt 0.0944
_refine_ls_wR_factor_ref 0.1094
_reflns_number_gt 4042
_reflns_number_total 5853
_reflns_threshold_expression >2sigma(I)
_cod_data_source_file ol901420p_si_002.cif
_cod_data_source_block 2
_cod_depositor_comments
;
The following automatic conversions were performed:

'_symmetry_cell_setting' value 'Orthorhombic' changed to
'orthorhombic' according to
/home/saulius/struct/CIF-dictionaries/cif_core.dic dictionary named
'cif_core.dic' version 2.4.2 from 2011-04-26.

Automatic conversion script
Id: cif_fix_values 1715 2011-07-08 13:25:40Z adriana 
;
_cod_original_sg_symbol_H-M 'Fdd2 '
_cod_database_code 1504077

loop_
_symmetry_equiv_pos_as_xyz
'x, y, z'
'-x, -y, z'
'x+1/4, -y+1/4, z+1/4'
'-x+1/4, y+1/4, z+1/4'
'x, y+1/2, z+1/2'
'-x, -y+1/2, z+1/2'
'x+1/4, -y+3/4, z+3/4'
'-x+1/4, y+3/4, z+3/4'
'x+1/2, y, z+1/2'
'-x+1/2, -y, z+1/2'
'x+3/4, -y+1/4, z+3/4'
'-x+3/4, y+1/4, z+3/4'
'x+1/2, y+1/2, z'
'-x+1/2, -y+1/2, z'
'x+3/4, -y+3/4, z+1/4'
'-x+3/4, y+3/4, z+1/4'

loop_
_atom_site_label
_atom_site_type_symbol
_atom_site_fract_x
_atom_site_fract_y
_atom_site_fract_z
_atom_site_U_iso_or_equiv
_atom_site_adp_type
_atom_site_occupancy
_atom_site_symmetry_multiplicity
_atom_site_calc_flag
_atom_site_refinement_flags
_atom_site_disorder_assembly
_atom_site_disorder_group
B1 B 0.37742(6) -0.06263(5) 0.1870(4) 0.0249(6) Uani 1 1 d U . .
B2C B 0.2048(3) 0.1730(2) 0.385(2) 0.021(2) Uani 0.500(3) 1 d PU A 1
B2D B 0.1959(3) 0.1668(3) 0.395(3) 0.029(2) Uani 0.500(3) 1 d PU A 2
C2 C 0.27985(5) 0.04771(4) 0.3872(3) 0.0197(5) Uani 1 1 d U . .
C3 C 0.28052(5) 0.01140(4) 0.6791(4) 0.0207(5) Uani 1 1 d U . .
H3A H 0.2729 0.0053 0.8176 0.025 Uiso 1 1 calc R . .
C4 C 0.26906(5) 0.03885(4) 0.6001(3) 0.0194(5) Uani 1 1 d U . .
C5 C 0.26805(5) 0.07510(4) 0.3079(4) 0.0213(5) Uani 1 1 d U . .
H5A H 0.2746 0.0808 0.1667 0.026 Uiso 1 1 calc R . .
C6 C 0.24698(5) 0.09396(4) 0.4321(4) 0.0206(4) Uani 1 1 d U . .
C7 C 0.30200(5) 0.02869(4) 0.2656(4) 0.0217(5) Uani 1 1 d U . .
H7A H 0.3090 0.0343 0.1248 0.026 Uiso 1 1 calc R . .
C8 C 0.35024(5) -0.04292(4) 0.3124(4) 0.0219(5) Uani 1 1 d U . .
C10 C 0.30277(5) -0.00698(4) 0.5595(3) 0.0192(5) Uani 1 1 d U . .
C11 C 0.24764(5) 0.05809(4) 0.7238(4) 0.0204(5) Uani 1 1 d U . .
H11A H 0.2404 0.0523 0.8636 0.025 Uiso 1 1 calc R . .
C12 C 0.33787(5) -0.01695(4) 0.2302(4) 0.0231(5) Uani 1 1 d U . .
H12A H 0.3454 -0.0112 0.0908 0.028 Uiso 1 1 calc R . .
C13 C 0.33798(5) -0.05158(4) 0.5215(4) 0.0231(5) Uani 1 1 d U . .
H13A H 0.3459 -0.0698 0.5782 0.028 Uiso 1 1 calc R . .
C15 C 0.31390(5) 0.00185(4) 0.3472(3) 0.0213(5) Uani 1 1 d U . .
C17 C 0.23689(5) 0.08535(4) 0.6460(3) 0.0191(5) Uani 1 1 d U A .
C18 C 0.31555(5) -0.03463(4) 0.6409(4) 0.0216(5) Uani 1 1 d U . .
H18A H 0.3082 -0.0410 0.7792 0.026 Uiso 1 1 calc R . .
C19 C 0.23458(5) 0.12191(4) 0.3555(4) 0.0237(5) Uani 1 1 d U A .
H19A H 0.2402 0.1275 0.2127 0.028 Uiso 1 1 calc R . .
C21 C 0.21494(5) 0.14069(4) 0.4806(4) 0.0246(5) Uani 1 1 d U . .
C22 C 0.21643(5) 0.10556(4) 0.7749(4) 0.0225(5) Uani 1 1 d U . .
H22A H 0.2097 0.1002 0.9166 0.027 Uiso 1 1 calc R A .
C25 C 0.20663(5) 0.13223(4) 0.6964(4) 0.0243(5) Uani 1 1 d U A .
H25A H 0.1940 0.1456 0.7866 0.029 Uiso 1 1 calc R . .
O1A O 0.38485(4) -0.09088(3) 0.2452(2) 0.0258(4) Uani 1 1 d DU . .
C2A C 0.40750(5) -0.10331(4) 0.0738(4) 0.0259(5) Uani 1 1 d DU . .
C3A C 0.42522(5) -0.07548(4) -0.0242(4) 0.0283(5) Uani 1 1 d DU . .
O4A O 0.39711(4) -0.05310(3) 0.0134(3) 0.0290(4) Uani 1 1 d DU . .
C5A C 0.43375(6) -0.12492(5) 0.1751(4) 0.0367(6) Uani 1 1 d DU . .
H5AA H 0.4202 -0.1417 0.2317 0.055 Uiso 1 1 calc R . .
H5AB H 0.4469 -0.1153 0.2922 0.055 Uiso 1 1 calc R . .
H5AC H 0.4511 -0.1317 0.0669 0.055 Uiso 1 1 calc R . .
C6A C 0.38179(6) -0.11897(5) -0.0800(4) 0.0400(6) Uani 1 1 d DU . .
H6AA H 0.3716 -0.1363 -0.0094 0.060 Uiso 1 1 calc R . .
H6AB H 0.3952 -0.1250 -0.2083 0.060 Uiso 1 1 calc R . .
H6AC H 0.3621 -0.1056 -0.1211 0.060 Uiso 1 1 calc R . .
C7A C 0.45885(5) -0.06527(5) 0.0969(4) 0.0356(6) Uani 1 1 d DU . .
H7AA H 0.4687 -0.0477 0.0280 0.053 Uiso 1 1 calc R . .
H7AB H 0.4772 -0.0809 0.0951 0.053 Uiso 1 1 calc R . .
H7AC H 0.4523 -0.0607 0.2455 0.053 Uiso 1 1 calc R . .
C8A C 0.43285(6) -0.07703(5) -0.2618(4) 0.0349(6) Uani 1 1 d DU . .
H8AA H 0.4440 -0.0586 -0.3091 0.052 Uiso 1 1 calc R . .
H8AB H 0.4101 -0.0802 -0.3396 0.052 Uiso 1 1 calc R . .
H8AC H 0.4495 -0.0933 -0.2909 0.052 Uiso 1 1 calc R . .
O1C O 0.21071(8) 0.18103(6) 0.1782(5) 0.0213(8) Uani 0.500(3) 1 d PDU A 1
C2C C 0.18925(13) 0.20818(10) 0.1503(8) 0.0243(13) Uani 0.500(3) 1 d PDU A 1
C3C C 0.18791(11) 0.22048(8) 0.3826(6) 0.0253(11) Uani 0.500(3) 1 d PDU A 1
O4C O 0.1887(2) 0.1932(2) 0.511(4) 0.030(2) Uani 0.500(3) 1 d PDU A 1
C5C C 0.2086(2) 0.22756(13) -0.0105(10) 0.0334(16) Uani 0.500(3) 1 d PDU A 1
H5CA H 0.2081 0.2182 -0.1519 0.050 Uiso 0.500(3) 1 calc PR A 1
H5CB H 0.2338 0.2304 0.0345 0.050 Uiso 0.500(3) 1 calc PR A 1
H5CC H 0.1964 0.2466 -0.0180 0.050 Uiso 0.500(3) 1 calc PR A 1
C6C C 0.15277(15) 0.19883(15) 0.0612(12) 0.0325(17) Uani 0.500(3) 1 d PDU A 1
H6CA H 0.1559 0.1914 -0.0851 0.049 Uiso 0.500(3) 1 calc PR A 1
H6CB H 0.1363 0.2157 0.0595 0.049 Uiso 0.500(3) 1 calc PR A 1
H6CC H 0.1425 0.1833 0.1515 0.049 Uiso 0.500(3) 1 calc PR A 1
C7C C 0.22118(11) 0.23828(9) 0.4432(8) 0.0323(12) Uani 0.500(3) 1 d PDU A 1
H7CA H 0.2187 0.2453 0.5909 0.048 Uiso 0.500(3) 1 calc PR A 1
H7CB H 0.2235 0.2551 0.3462 0.048 Uiso 0.500(3) 1 calc PR A 1
H7CC H 0.2429 0.2259 0.4317 0.048 Uiso 0.500(3) 1 calc PR A 1
C8C C 0.15349(19) 0.23690(17) 0.4389(16) 0.037(2) Uani 0.500(3) 1 d PDU A 1
H8CA H 0.1549 0.2438 0.5875 0.055 Uiso 0.500(3) 1 calc PR A 1
H8CB H 0.1326 0.2238 0.4228 0.055 Uiso 0.500(3) 1 calc PR A 1
H8CC H 0.1507 0.2538 0.3429 0.055 Uiso 0.500(3) 1 calc PR A 1
O1D O 0.18709(9) 0.17056(6) 0.1802(5) 0.0267(8) Uani 0.500(3) 1 d PDU A 2
C2D C 0.17228(13) 0.20032(11) 0.1475(8) 0.0238(12) Uani 0.500(3) 1 d PDU A 2
C3D C 0.16017(10) 0.20903(8) 0.3784(6) 0.0268(11) Uani 0.500(3) 1 d PDU A 2
O4D O 0.1843(2) 0.1909(2) 0.516(4) 0.027(2) Uani 0.500(3) 1 d PDU A 2
C5D C 0.20324(18) 0.21889(13) 0.0616(12) 0.0348(17) Uani 0.500(3) 1 d PDU A 2
H5DA H 0.2095 0.2123 -0.0834 0.052 Uiso 0.500(3) 1 calc PR A 2
H5DB H 0.2244 0.2168 0.1553 0.052 Uiso 0.500(3) 1 calc PR A 2
H5DC H 0.1958 0.2395 0.0573 0.052 Uiso 0.500(3) 1 calc PR A 2
C6D C 0.14159(19) 0.19822(18) -0.0130(10) 0.0332(15) Uani 0.500(3) 1 d PDU A 2
H6DA H 0.1513 0.1926 -0.1533 0.050 Uiso 0.500(3) 1 calc PR A 2
H6DB H 0.1294 0.2173 -0.0242 0.050 Uiso 0.500(3) 1 calc PR A 2
H6DC H 0.1241 0.1834 0.0348 0.050 Uiso 0.500(3) 1 calc PR A 2
C7D C 0.1666(2) 0.24088(14) 0.4353(17) 0.038(2) Uani 0.500(3) 1 d PDU A 2
H7DA H 0.1584 0.2445 0.5822 0.057 Uiso 0.500(3) 1 calc PR A 2
H7DB H 0.1531 0.2535 0.3361 0.057 Uiso 0.500(3) 1 calc PR A 2
H7DC H 0.1926 0.2453 0.4246 0.057 Uiso 0.500(3) 1 calc PR A 2
C8D C 0.12154(10) 0.20059(10) 0.4329(7) 0.0298(11) Uani 0.500(3) 1 d PDU A 2
H8DA H 0.1160 0.2068 0.5797 0.045 Uiso 0.500(3) 1 calc PR A 2
H8DB H 0.1188 0.1793 0.4213 0.045 Uiso 0.500(3) 1 calc PR A 2
H8DC H 0.1048 0.2103 0.3331 0.045 Uiso 0.500(3) 1 calc PR A 2

loop_
_atom_site_aniso_label
_atom_site_aniso_U_11
_atom_site_aniso_U_22
_atom_site_aniso_U_33
_atom_site_aniso_U_23
_atom_site_aniso_U_13
_atom_site_aniso_U_12
B1 0.0176(12) 0.0269(13) 0.0302(15) 0.0024(12) -0.0026(11) 0.0037(10)
B2C 0.031(5) 0.010(4) 0.023(4) 0.001(3) -0.002(4) 0.009(3)
B2D 0.035(5) 0.021(5) 0.030(4) -0.001(4) 0.007(4) -0.005(3)
C2 0.0183(10) 0.0209(10) 0.0200(12) -0.0023(9) -0.0012(9) -0.0004(8)
C3 0.0189(10) 0.0181(10) 0.0250(12) 0.0009(9) -0.0002(9) -0.0034(8)
C4 0.0139(10) 0.0192(10) 0.0250(12) -0.0033(9) 0.0016(9) -0.0020(8)
C5 0.0180(10) 0.0197(10) 0.0261(13) -0.0006(9) -0.0007(9) -0.0015(8)
C6 0.0138(10) 0.0192(10) 0.0289(12) -0.0033(10) -0.0020(9) 0.0001(8)
C7 0.0218(11) 0.0206(10) 0.0226(12) 0.0014(9) 0.0018(9) 0.0003(8)
C8 0.0157(10) 0.0224(10) 0.0275(13) -0.0020(9) -0.0002(9) 0.0004(8)
C10 0.0161(10) 0.0195(10) 0.0221(12) -0.0007(9) -0.0015(9) -0.0020(8)
C11 0.0156(10) 0.0209(10) 0.0248(13) -0.0017(9) 0.0015(9) -0.0037(8)
C12 0.0197(10) 0.0227(10) 0.0269(13) -0.0010(9) -0.0001(9) 0.0025(8)
C13 0.0160(10) 0.0191(10) 0.0342(14) 0.0002(10) -0.0033(10) 0.0017(8)
C15 0.0172(10) 0.0226(11) 0.0241(12) -0.0053(9) -0.0028(9) 0.0018(8)
C17 0.0130(10) 0.0199(10) 0.0246(12) -0.0034(9) -0.0003(9) -0.0019(8)
C18 0.0179(11) 0.0201(10) 0.0269(13) 0.0019(9) -0.0022(9) -0.0001(8)
C19 0.0183(10) 0.0232(11) 0.0294(13) 0.0009(10) -0.0046(9) 0.0030(8)
C21 0.0214(11) 0.0221(11) 0.0303(14) -0.0052(10) -0.0048(10) 0.0039(8)
C22 0.0181(10) 0.0233(11) 0.0260(13) -0.0037(10) 0.0029(9) -0.0018(8)
C25 0.0185(10) 0.0222(11) 0.0323(14) -0.0087(10) 0.0015(10) 0.0032(8)
O1A 0.0242(8) 0.0256(8) 0.0274(9) -0.0001(7) 0.0022(7) 0.0083(6)
C2A 0.0207(11) 0.0276(11) 0.0295(13) -0.0058(10) 0.0004(10) 0.0091(9)
C3A 0.0222(11) 0.0317(12) 0.0310(14) -0.0024(10) 0.0035(10) 0.0097(9)
O4A 0.0258(8) 0.0296(8) 0.0315(9) 0.0023(7) 0.0059(7) 0.0113(6)
C5A 0.0318(13) 0.0292(12) 0.0492(17) -0.0025(11) -0.0006(12) 0.0141(10)
C6A 0.0278(13) 0.0425(15) 0.0495(17) -0.0119(13) 0.0027(12) 0.0037(10)
C7A 0.0256(12) 0.0357(13) 0.0454(16) -0.0085(12) 0.0001(11) -0.0004(10)
C8A 0.0282(12) 0.0461(14) 0.0305(14) 0.0000(12) 0.0014(11) 0.0083(10)
O1C 0.0215(17) 0.0176(15) 0.0248(17) 0.0013(13) -0.0007(14) 0.0047(13)
C2C 0.023(3) 0.018(3) 0.032(3) 0.011(2) 0.005(3) 0.005(2)
C3C 0.039(3) 0.016(2) 0.021(2) 0.0023(18) 0.001(2) 0.0046(19)
O4C 0.041(4) 0.017(3) 0.031(4) -0.003(3) 0.008(4) 0.009(3)
C5C 0.039(3) 0.037(4) 0.025(4) -0.002(3) 0.005(3) 0.003(3)
C6C 0.021(4) 0.025(3) 0.052(6) 0.000(3) -0.005(3) 0.005(3)
C7C 0.039(3) 0.024(2) 0.035(3) 0.000(2) -0.005(2) 0.0024(19)
C8C 0.042(5) 0.035(4) 0.033(4) 0.003(3) 0.001(4) 0.020(3)
O1D 0.0266(19) 0.0183(16) 0.035(2) 0.0020(14) 0.0009(16) 0.0070(14)
C2D 0.019(3) 0.018(3) 0.035(3) 0.003(2) 0.008(3) 0.004(2)
C3D 0.032(3) 0.019(2) 0.029(3) 0.0011(19) -0.002(2) 0.0052(19)
O4D 0.028(3) 0.024(3) 0.029(4) 0.001(3) -0.007(3) 0.011(2)
C5D 0.030(4) 0.035(4) 0.040(5) 0.005(3) 0.002(4) 0.009(3)
C6D 0.024(4) 0.041(3) 0.034(4) 0.000(3) 0.000(3) 0.005(3)
C7D 0.045(5) 0.027(3) 0.041(4) -0.005(3) -0.005(4) 0.007(3)
C8D 0.026(2) 0.035(3) 0.028(3) 0.002(2) 0.003(2) 0.0094(19)

loop_
_atom_type_symbol
_atom_type_description
_atom_type_scat_dispersion_real
_atom_type_scat_dispersion_imag
_atom_type_scat_source
C C 0.0033 0.0016 'International Tables Vol C Tables 4.2.6.8 and 6.1.1.4'
H H 0.0000 0.0000 'International Tables Vol C Tables 4.2.6.8 and 6.1.1.4'
B B 0.0013 0.0007 'International Tables Vol C Tables 4.2.6.8 and 6.1.1.4'
O O 0.0106 0.0060 'International Tables Vol C Tables 4.2.6.8 and 6.1.1.4'

loop_
_geom_angle_atom_site_label_1
_geom_angle_atom_site_label_2
_geom_angle_atom_site_label_3
_geom_angle
O1A B1 O4A 113.68(19)
O1A B1 C8 122.7(2)
O4A B1 C8 123.6(2)
O4C B2C O1C 116.0(11)
O4C B2C C21 120.2(11)
O1C B2C C21 123.7(9)
O1D B2D O4D 110.6(12)
O1D B2D C21 123.9(11)
O4D B2D C21 125.5(14)
C5 C2 C7 122.19(19)
C5 C2 C4 119.01(18)
C7 C2 C4 118.79(18)
C10 C3 C4 121.6(2)
C10 C3 H3A 119.2
C4 C3 H3A 119.2
C3 C4 C11 121.9(2)
C3 C4 C2 119.17(18)
C11 C4 C2 118.91(19)
C6 C5 C2 121.5(2)
C6 C5 H5A 119.3
C2 C5 H5A 119.3
C5 C6 C19 122.7(2)
C5 C6 C17 119.40(18)
C19 C6 C17 117.93(19)
C15 C7 C2 121.6(2)
C15 C7 H7A 119.2
C2 C7 H7A 119.2
C12 C8 C13 118.28(19)
C12 C8 B1 121.7(2)
C13 C8 B1 120.03(19)
C3 C10 C18 122.12(19)
C3 C10 C15 119.50(18)
C18 C10 C15 118.38(18)
C17 C11 C4 121.6(2)
C17 C11 H11A 119.2
C4 C11 H11A 119.2
C8 C12 C15 122.2(2)
C8 C12 H12A 118.9
C15 C12 H12A 118.9
C18 C13 C8 122.3(2)
C18 C13 H13A 118.8
C8 C13 H13A 118.8
C7 C15 C12 122.2(2)
C7 C15 C10 119.33(19)
C12 C15 C10 118.46(19)
C11 C17 C22 121.8(2)
C11 C17 C6 119.54(18)
C22 C17 C6 118.66(18)
C13 C18 C10 120.4(2)
C13 C18 H18A 119.8
C10 C18 H18A 119.8
C21 C19 C6 122.3(2)
C21 C19 H19A 118.8
C6 C19 H19A 118.8
C19 C21 C25 118.8(2)
C19 C21 B2D 123.2(7)
C25 C21 B2D 117.0(6)
C19 C21 B2C 118.5(5)
C25 C21 B2C 122.5(5)
B2D C21 B2C 15.2(6)
C25 C22 C17 120.7(2)
C25 C22 H22A 119.6
C17 C22 H22A 119.6
C22 C25 C21 121.5(2)
C22 C25 H25A 119.3
C21 C25 H25A 119.3
B1 O1A C2A 106.49(17)
O1A C2A C5A 107.99(18)
O1A C2A C6A 106.58(15)
C5A C2A C6A 110.73(18)
O1A C2A C3A 102.14(15)
C5A C2A C3A 115.23(17)
C6A C2A C3A 113.30(19)
O4A C3A C8A 108.65(17)
O4A C3A C7A 106.33(16)
C8A C3A C7A 110.45(19)
O4A C3A C2A 101.98(15)
C8A C3A C2A 115.27(19)
C7A C3A C2A 113.33(18)
B1 O4A C3A 106.15(16)
C2A C5A H5AA 109.5
C2A C5A H5AB 109.5
H5AA C5A H5AB 109.5
C2A C5A H5AC 109.5
H5AA C5A H5AC 109.5
H5AB C5A H5AC 109.5
C2A C6A H6AA 109.5
C2A C6A H6AB 109.5
H6AA C6A H6AB 109.5
C2A C6A H6AC 109.5
H6AA C6A H6AC 109.5
H6AB C6A H6AC 109.5
C3A C7A H7AA 109.5
C3A C7A H7AB 109.5
H7AA C7A H7AB 109.5
C3A C7A H7AC 109.5
H7AA C7A H7AC 109.5
H7AB C7A H7AC 109.5
C3A C8A H8AA 109.5
C3A C8A H8AB 109.5
H8AA C8A H8AB 109.5
C3A C8A H8AC 109.5
H8AA C8A H8AC 109.5
H8AB C8A H8AC 109.5
B2C O1C C2C 104.6(6)
O1C C2C C5C 108.3(4)
O1C C2C C6C 106.4(4)
C5C C2C C6C 109.8(6)
O1C C2C C3C 102.1(4)
C5C C2C C3C 114.9(4)
C6C C2C C3C 114.5(4)
O4C C3C C8C 107.7(7)
O4C C3C C7C 107.4(6)
C8C C3C C7C 110.8(4)
O4C C3C C2C 101.7(10)
C8C C3C C2C 114.9(4)
C7C C3C C2C 113.5(3)
B2C O4C C3C 105.4(16)
C2C C5C H5CA 109.5
C2C C5C H5CB 109.5
H5CA C5C H5CB 109.5
C2C C5C H5CC 109.5
H5CA C5C H5CC 109.5
H5CB C5C H5CC 109.5
C2C C6C H6CA 109.5
C2C C6C H6CB 109.5
H6CA C6C H6CB 109.5
C2C C6C H6CC 109.5
H6CA C6C H6CC 109.5
H6CB C6C H6CC 109.5
C3C C7C H7CA 109.5
C3C C7C H7CB 109.5
H7CA C7C H7CB 109.5
C3C C7C H7CC 109.5
H7CA C7C H7CC 109.5
H7CB C7C H7CC 109.5
C3C C8C H8CA 109.5
C3C C8C H8CB 109.5
H8CA C8C H8CB 109.5
C3C C8C H8CC 109.5
H8CA C8C H8CC 109.5
H8CB C8C H8CC 109.5
B2D O1D C2D 109.4(6)
O1D C2D C6D 108.0(4)
O1D C2D C5D 106.5(4)
C6D C2D C5D 111.3(6)
O1D C2D C3D 102.2(4)
C6D C2D C3D 114.4(4)
C5D C2D C3D 113.5(4)
O4D C3D C8D 107.0(6)
O4D C3D C7D 107.7(7)
C8D C3D C7D 109.8(4)
O4D C3D C2D 102.7(10)
C8D C3D C2D 114.3(3)
C7D C3D C2D 114.6(4)
B2D O4D C3D 108.0(17)
C2D C5D H5DA 109.5
C2D C5D H5DB 109.5
H5DA C5D H5DB 109.5
C2D C5D H5DC 109.5
H5DA C5D H5DC 109.5
H5DB C5D H5DC 109.5
C2D C6D H6DA 109.5
C2D C6D H6DB 109.5
H6DA C6D H6DB 109.5
C2D C6D H6DC 109.5
H6DA C6D H6DC 109.5
H6DB C6D H6DC 109.5
C3D C7D H7DA 109.5
C3D C7D H7DB 109.5
H7DA C7D H7DB 109.5
C3D C7D H7DC 109.5
H7DA C7D H7DC 109.5
H7DB C7D H7DC 109.5
C3D C8D H8DA 109.5
C3D C8D H8DB 109.5
H8DA C8D H8DB 109.5
C3D C8D H8DC 109.5
H8DA C8D H8DC 109.5
H8DB C8D H8DC 109.5

loop_
_geom_bond_atom_site_label_1
_geom_bond_atom_site_label_2
_geom_bond_distance
B1 O1A 1.366(3)
B1 O4A 1.374(3)
B1 C8 1.557(3)
B2C O4C 1.35(2)
B2C O1C 1.358(14)
B2C C21 1.631(11)
B2D O1D 1.389(17)
B2D O4D 1.40(2)
B2D C21 1.481(14)
C2 C5 1.412(3)
C2 C7 1.412(3)
C2 C4 1.444(3)
C3 C10 1.390(3)
C3 C4 1.410(3)
C3 H3A 0.9500
C4 C11 1.410(3)
C5 C6 1.394(3)
C5 H5A 0.9500
C6 C19 1.435(3)
C6 C17 1.440(3)
C7 C15 1.396(3)
C7 H7A 0.9500
C8 C12 1.368(3)
C8 C13 1.436(3)
C10 C18 1.438(3)
C10 C15 1.444(3)
C11 C17 1.392(3)
C11 H11A 0.9500
C12 C15 1.431(3)
C12 H12A 0.9500
C13 C18 1.354(3)
C13 H13A 0.9500
C17 C22 1.436(3)
C18 H18A 0.9500
C19 C21 1.366(3)
C19 H19A 0.9500
C21 C25 1.434(3)
C22 C25 1.360(3)
C22 H22A 0.9500
C25 H25A 0.9500
O1A C2A 1.470(2)
C2A C5A 1.518(3)
C2A C6A 1.526(3)
C2A C3A 1.552(3)
C3A O4A 1.473(2)
C3A C8A 1.511(3)
C3A C7A 1.524(3)
C5A H5AA 0.9800
C5A H5AB 0.9800
C5A H5AC 0.9800
C6A H6AA 0.9800
C6A H6AB 0.9800
C6A H6AC 0.9800
C7A H7AA 0.9800
C7A H7AB 0.9800
C7A H7AC 0.9800
C8A H8AA 0.9800
C8A H8AB 0.9800
C8A H8AC 0.9800
O1C C2C 1.479(5)
C2C C5C 1.515(5)
C2C C6C 1.516(5)
C2C C3C 1.555(6)
C3C O4C 1.479(12)
C3C C8C 1.514(5)
C3C C7C 1.518(5)
C5C H5CA 0.9800
C5C H5CB 0.9800
C5C H5CC 0.9800
C6C H6CA 0.9800
C6C H6CB 0.9800
C6C H6CC 0.9800
C7C H7CA 0.9800
C7C H7CB 0.9800
C7C H7CC 0.9800
C8C H8CA 0.9800
C8C H8CB 0.9800
C8C H8CC 0.9800
O1D C2D 1.477(6)
C2D C6D 1.514(5)
C2D C5D 1.518(5)
C2D C3D 1.560(6)
C3D O4D 1.486(12)
C3D C8D 1.513(5)
C3D C7D 1.513(5)
C5D H5DA 0.9800
C5D H5DB 0.9800
C5D H5DC 0.9800
C6D H6DA 0.9800
C6D H6DB 0.9800
C6D H6DC 0.9800
C7D H7DA 0.9800
C7D H7DB 0.9800
C7D H7DC 0.9800
C8D H8DA 0.9800
C8D H8DB 0.9800
C8D H8DC 0.9800
